data_7015010
loop_
_publ_author_name
'Albrecht, Carolin'
'Bode, Maren'
'P\'erez, Janaina Marinas'
'Daniels, J\"org'
'Schnakenburg, Gregor'
'Streubel, Rainer'

_publ_section_title
;
 First examples of oxaphosphirane pentacarbonylchromium(0) and
 -molybdenum(0) complexes: synthesis, structures and reactions
;
_journal_issue 11
_journal_name_full 'Dalton Transactions'
_journal_page_first 2654
_journal_paper_doi 10.1039/c0dt01509a
_journal_volume 40
_journal_year 2011
_chemical_formula_moiety 'C17 H29 Mo O6 P Si2'
_chemical_formula_sum 'C17 H29 Mo O6 P Si2'
_chemical_formula_weight 512.49
_chemical_name_systematic
;
?
;
_space_group_IT_number 14
_symmetry_cell_setting monoclinic
_symmetry_space_group_name_Hall '-P 2yn'
_symmetry_space_group_name_H-M 'P 1 21/n 1'
_atom_sites_solution_hydrogens geom
_atom_sites_solution_primary direct
_atom_sites_solution_secondary difmap
_cell_angle_alpha 90.00
_cell_angle_beta 91.3656(15)
_cell_angle_gamma 90.00
_cell_formula_units_Z 4
_cell_length_a 9.5254(2)
_cell_length_b 18.8531(7)
_cell_length_c 13.6767(3)
_cell_measurement_reflns_used 5913
_cell_measurement_temperature 123(2)
_cell_measurement_theta_max 29.13
_cell_measurement_theta_min 1.00
_cell_volume 2455.41(12)
_computing_cell_refinement 'HKL Scalepack (Otwinowski & Minor 1997)'
_computing_data_collection 'HKL Denzo and Scalepack (Otwinowski & Minor 1997)'
_computing_data_reduction 'HKL Denzo and Scalepack (Otwinowski & Minor 1997)'
_computing_molecular_graphics 'DIAMOND (Brandenburg, 1999)'
_computing_publication_material 'SHELXL97 (Sheldrick, 1997)'
_computing_structure_refinement 'SHELXL-97 (Sheldrick, 1997)'
_computing_structure_solution 'SHELXS-97 (Sheldrick, 1990)'
_diffrn_ambient_temperature 123(2)
_diffrn_detector_area_resol_mean 9
_diffrn_measured_fraction_theta_full 0.976
_diffrn_measured_fraction_theta_max 0.976
_diffrn_measurement_device '95mm CCD camera on \k-goniostat'
_diffrn_measurement_device_type 'Nonius KappaCCD'
_diffrn_measurement_method 'CCD rotation images, thick slices'
_diffrn_radiation_monochromator 'horizonally mounted graphite crystal'
_diffrn_radiation_type MoK\a
_diffrn_radiation_wavelength 0.71073
_diffrn_reflns_av_R_equivalents 0.0405
_diffrn_reflns_av_sigmaI/netI 0.0363
_diffrn_reflns_limit_h_max 12
_diffrn_reflns_limit_h_min -10
_diffrn_reflns_limit_k_max 24
_diffrn_reflns_limit_k_min -22
_diffrn_reflns_limit_l_max 18
_diffrn_reflns_limit_l_min -17
_diffrn_reflns_number 20039
_diffrn_reflns_theta_full 28.00
_diffrn_reflns_theta_max 28.00
_diffrn_reflns_theta_min 2.64
_exptl_absorpt_coefficient_mu 0.723
_exptl_absorpt_correction_T_max 0.8123
_exptl_absorpt_correction_T_min 0.6709
_exptl_absorpt_correction_type multi-scan
_exptl_crystal_colour colourless
_exptl_crystal_density_diffrn 1.386
_exptl_crystal_density_method 'not measured'
_exptl_crystal_description rod
_exptl_crystal_F_000 1056
_exptl_crystal_size_max 0.60
_exptl_crystal_size_mid 0.30
_exptl_crystal_size_min 0.30
_refine_diff_density_max 0.482
_refine_diff_density_min -0.482
_refine_diff_density_rms 0.075
_refine_ls_extinction_method none
_refine_ls_goodness_of_fit_ref 1.043
_refine_ls_hydrogen_treatment constr
_refine_ls_matrix_type full
_refine_ls_number_parameters 253
_refine_ls_number_reflns 5787
_refine_ls_number_restraints 0
_refine_ls_restrained_S_all 1.043
_refine_ls_R_factor_all 0.0303
_refine_ls_R_factor_gt 0.0231
_refine_ls_shift/su_max 0.001
_refine_ls_shift/su_mean 0.000
_refine_ls_structure_factor_coef Fsqd
_refine_ls_weighting_details 'calc w=1/[\s^2^(Fo^2^)+(0.0258P)^2^+0.1667P] where P=(Fo^2^+2Fc^2^)/3'
_refine_ls_weighting_scheme calc
_refine_ls_wR_factor_gt 0.0559
_refine_ls_wR_factor_ref 0.0581
_reflns_number_gt 4920
_reflns_number_total 5787
_reflns_threshold_expression >2sigma(I)
_cod_data_source_file C0DT01509A.TXT
_cod_data_source_block Greg1167
_cod_depositor_comments
;
The following automatic conversions were performed:
'_symmetry_cell_setting' value 'Monoclinic' changed to 'monoclinic'
according to '/home/saulius/struct/CIF-dictionaries/cif_core.dic'
dictionary named 'cif_core.dic' version 2.4.1 from
2010-06-29.

'_exptl_absorpt_correction_type' value 'Multi-Scan' changed
to 'multi-scan' according to
'/home/saulius/struct/CIF-dictionaries/cif_core.dic' dictionary named
'cif_core.dic' version 2.4.1 from 2010-06-29.

Automatic conversion script
Id: cif_fix_enum 1555 2011-01-17 13:19:09Z saulius 
;
_cod_original_sg_symbol_H-M 'P 21/n'
_cod_database_code 7015010

loop_
_symmetry_equiv_pos_as_xyz
'x, y, z'
'-x+1/2, y+1/2, -z+1/2'
'-x, -y, -z'
'x-1/2, -y-1/2, z-1/2'

loop_
_atom_site_label
_atom_site_type_symbol
_atom_site_fract_x
_atom_site_fract_y
_atom_site_fract_z
_atom_site_U_iso_or_equiv
_atom_site_adp_type
_atom_site_occupancy
_atom_site_symmetry_multiplicity
_atom_site_calc_flag
_atom_site_refinement_flags
_atom_site_disorder_assembly
_atom_site_disorder_group
C1 C -0.14859(14) 0.18413(9) 0.34967(10) 0.0180(3) Uani 1 1 d . . .
H1A H -0.2063 0.2284 0.3512 0.022 Uiso 1 1 calc R . .
C2 C -0.21674(15) 0.12420(9) 0.40490(10) 0.0218(3) Uani 1 1 d . . .
C3 C -0.13205(18) 0.05608(10) 0.40638(13) 0.0334(4) Uani 1 1 d . . .
H3A H -0.0401 0.0648 0.4377 0.050 Uiso 1 1 calc R . .
H3B H -0.1192 0.0396 0.3392 0.050 Uiso 1 1 calc R . .
H3C H -0.1821 0.0198 0.4432 0.050 Uiso 1 1 calc R . .
C4 C -0.23369(19) 0.15124(11) 0.51052(11) 0.0340(4) Uani 1 1 d . . .
H4C H -0.2807 0.1149 0.5492 0.051 Uiso 1 1 calc R . .
H4B H -0.2902 0.1947 0.5096 0.051 Uiso 1 1 calc R . .
H4A H -0.1409 0.1613 0.5398 0.051 Uiso 1 1 calc R . .
C5 C -0.36236(17) 0.11189(10) 0.35760(13) 0.0333(4) Uani 1 1 d . . .
H5A H -0.3519 0.0923 0.2918 0.050 Uiso 1 1 calc R . .
H5B H -0.4131 0.1570 0.3533 0.050 Uiso 1 1 calc R . .
H5C H -0.4151 0.0784 0.3974 0.050 Uiso 1 1 calc R . .
C6 C -0.04742(14) 0.27294(8) 0.19820(10) 0.0158(3) Uani 1 1 d . . .
H6A H 0.0230 0.2733 0.1451 0.019 Uiso 1 1 calc R . .
C7 C 0.20352(15) 0.33682(10) 0.30865(11) 0.0252(4) Uani 1 1 d . . .
H7A H 0.2547 0.3350 0.2474 0.038 Uiso 1 1 calc R . .
H7B H 0.2176 0.2923 0.3446 0.038 Uiso 1 1 calc R . .
H7C H 0.2386 0.3765 0.3486 0.038 Uiso 1 1 calc R . .
C8 C -0.01177(16) 0.43412(9) 0.21127(12) 0.0272(4) Uani 1 1 d . . .
H8A H -0.1121 0.4421 0.1979 0.041 Uiso 1 1 calc R . .
H8B H 0.0376 0.4310 0.1494 0.041 Uiso 1 1 calc R . .
H8C H 0.0265 0.4736 0.2501 0.041 Uiso 1 1 calc R . .
C9 C -0.08793(15) 0.35918(9) 0.39583(11) 0.0239(3) Uani 1 1 d . . .
H9C H -0.0524 0.4003 0.4327 0.036 Uiso 1 1 calc R . .
H9B H -0.0762 0.3163 0.4356 0.036 Uiso 1 1 calc R . .
H9A H -0.1877 0.3661 0.3795 0.036 Uiso 1 1 calc R . .
C10 C -0.19002(17) 0.33455(11) 0.01454(12) 0.0329(4) Uani 1 1 d . . .
H10A H -0.1215 0.3093 -0.0250 0.049 Uiso 1 1 calc R . .
H10B H -0.1532 0.3815 0.0319 0.049 Uiso 1 1 calc R . .
H10C H -0.2782 0.3398 -0.0231 0.049 Uiso 1 1 calc R . .
C11 C -0.35758(15) 0.32924(11) 0.20252(12) 0.0302(4) Uani 1 1 d . . .
H11A H -0.3240 0.3768 0.2199 0.045 Uiso 1 1 calc R . .
H11B H -0.3739 0.3021 0.2623 0.045 Uiso 1 1 calc R . .
H11C H -0.4455 0.3330 0.1642 0.045 Uiso 1 1 calc R . .
C12 C -0.29362(16) 0.19458(10) 0.09148(11) 0.0276(4) Uani 1 1 d . . .
H12A H -0.3152 0.1671 0.1501 0.041 Uiso 1 1 calc R . .
H12B H -0.2236 0.1692 0.0535 0.041 Uiso 1 1 calc R . .
H12C H -0.3794 0.2010 0.0515 0.041 Uiso 1 1 calc R . .
C13 C 0.24628(18) 0.03244(10) 0.09046(11) 0.0302(4) Uani 1 1 d . . .
C14 C 0.28518(16) 0.16565(10) 0.18112(12) 0.0291(4) Uani 1 1 d . . .
C15 C 0.06627(15) 0.14659(9) 0.03389(11) 0.0244(4) Uani 1 1 d . . .
C16 C -0.04488(19) 0.02848(10) 0.14647(12) 0.0328(4) Uani 1 1 d . . .
C17 C 0.17996(16) 0.04908(10) 0.29161(11) 0.0276(4) Uani 1 1 d . . .
Mo Mo 0.119027(13) 0.098166(7) 0.163612(8) 0.01848(5) Uani 1 1 d . . .
O1 O 0.00124(10) 0.19852(6) 0.37310(7) 0.0196(2) Uani 1 1 d . . .
O2 O 0.32017(14) -0.00447(8) 0.05014(9) 0.0465(4) Uani 1 1 d . . .
O3 O 0.38010(12) 0.20211(8) 0.18952(11) 0.0488(4) Uani 1 1 d . . .
O4 O 0.04043(12) 0.17388(8) -0.03835(8) 0.0388(3) Uani 1 1 d . . .
O5 O -0.13444(16) -0.01099(9) 0.13742(10) 0.0578(4) Uani 1 1 d . . .
O6 O 0.21725(13) 0.02081(8) 0.36079(9) 0.0442(4) Uani 1 1 d . . .
P P -0.02510(4) 0.18597(2) 0.25269(3) 0.01541(9) Uani 1 1 d . . .
Si1 Si 0.01220(4) 0.34954(2) 0.28083(3) 0.01810(9) Uani 1 1 d . . .
Si2 Si -0.22269(4) 0.28304(3) 0.12841(3) 0.01983(10) Uani 1 1 d . . .

loop_
_atom_site_aniso_label
_atom_site_aniso_U_11
_atom_site_aniso_U_22
_atom_site_aniso_U_33
_atom_site_aniso_U_23
_atom_site_aniso_U_13
_atom_site_aniso_U_12
C1 0.0176(7) 0.0204(9) 0.0161(7) 0.0003(6) 0.0007(6) 0.0004(6)
C2 0.0248(7) 0.0206(9) 0.0202(7) 0.0018(7) 0.0074(6) -0.0012(7)
C3 0.0432(10) 0.0239(11) 0.0338(9) 0.0110(8) 0.0166(8) 0.0041(8)
C4 0.0444(10) 0.0358(12) 0.0224(8) 0.0017(7) 0.0110(7) -0.0030(9)
C5 0.0295(9) 0.0338(12) 0.0368(9) 0.0015(8) 0.0066(7) -0.0116(8)
C6 0.0151(6) 0.0173(8) 0.0151(6) 0.0021(6) 0.0018(5) 0.0000(6)
C7 0.0204(7) 0.0272(10) 0.0279(8) -0.0050(7) -0.0026(6) -0.0014(7)
C8 0.0273(8) 0.0193(9) 0.0352(9) 0.0017(7) 0.0025(7) -0.0008(7)
C9 0.0238(7) 0.0233(10) 0.0246(8) -0.0057(7) 0.0022(6) 0.0000(7)
C10 0.0299(8) 0.0410(12) 0.0274(8) 0.0134(8) -0.0075(7) -0.0028(8)
C11 0.0182(7) 0.0376(12) 0.0347(9) -0.0033(8) -0.0037(7) 0.0044(7)
C12 0.0225(8) 0.0352(11) 0.0248(8) -0.0038(7) -0.0031(6) -0.0049(7)
C13 0.0429(9) 0.0251(10) 0.0230(8) 0.0073(7) 0.0082(7) 0.0096(8)
C14 0.0227(8) 0.0286(11) 0.0364(9) -0.0010(8) 0.0071(7) 0.0052(7)
C15 0.0245(8) 0.0260(10) 0.0230(8) -0.0015(7) 0.0072(6) 0.0043(7)
C16 0.0469(10) 0.0268(11) 0.0246(8) -0.0019(7) 0.0040(8) -0.0061(9)
C17 0.0295(8) 0.0287(10) 0.0249(8) 0.0015(7) 0.0075(7) 0.0101(7)
Mo 0.02201(8) 0.01616(8) 0.01745(7) 0.00090(5) 0.00439(5) 0.00244(5)
O1 0.0196(5) 0.0239(7) 0.0151(5) 0.0006(4) -0.0012(4) -0.0003(4)
O2 0.0674(9) 0.0361(9) 0.0368(7) 0.0079(6) 0.0221(7) 0.0269(7)
O3 0.0261(6) 0.0450(10) 0.0757(10) -0.0102(8) 0.0097(6) -0.0067(6)
O4 0.0421(7) 0.0518(10) 0.0228(6) 0.0091(6) 0.0063(5) 0.0125(6)
O5 0.0730(10) 0.0515(11) 0.0487(8) -0.0005(8) -0.0046(7) -0.0371(9)
O6 0.0501(8) 0.0536(10) 0.0293(6) 0.0121(6) 0.0074(6) 0.0253(7)
P 0.01578(17) 0.0157(2) 0.01474(17) 0.00067(15) 0.00100(14) -0.00031(15)
Si1 0.01662(19) 0.0164(2) 0.0213(2) -0.00142(17) 0.00047(16) -0.00056(16)
Si2 0.01681(19) 0.0246(3) 0.01802(19) 0.00218(17) -0.00190(16) 0.00009(18)

loop_
_atom_type_symbol
_atom_type_description
_atom_type_scat_dispersion_real
_atom_type_scat_dispersion_imag
_atom_type_scat_source
C C 0.0033 0.0016 'International Tables Vol C Tables 4.2.6.8 and 6.1.1.4'
H H 0.0000 0.0000 'International Tables Vol C Tables 4.2.6.8 and 6.1.1.4'
Mo Mo -1.6832 0.6857 'International Tables Vol C Tables 4.2.6.8 and 6.1.1.4'
O O 0.0106 0.0060 'International Tables Vol C Tables 4.2.6.8 and 6.1.1.4'
P P 0.1023 0.0942 'International Tables Vol C Tables 4.2.6.8 and 6.1.1.4'
Si Si 0.0817 0.0704 'International Tables Vol C Tables 4.2.6.8 and 6.1.1.4'

loop_
_geom_angle_atom_site_label_1
_geom_angle_atom_site_label_2
_geom_angle_atom_site_label_3
_geom_angle
_geom_angle_site_symmetry_1
_geom_angle_site_symmetry_3
_geom_angle_publ_flag
O1 C1 C2 116.83(12) . . ?
O1 C1 P 60.71(6) . . ?
C2 C1 P 132.84(12) . . ?
O1 C1 H1A 111.7 . . ?
C2 C1 H1A 111.7 . . ?
P C1 H1A 111.7 . . ?
C1 C2 C3 113.85(12) . . ?
C1 C2 C5 107.25(13) . . ?
C3 C2 C5 110.66(15) . . ?
C1 C2 C4 106.03(14) . . ?
C3 C2 C4 109.55(14) . . ?
C5 C2 C4 109.32(12) . . ?
C2 C3 H3A 109.5 . . ?
C2 C3 H3B 109.5 . . ?
H3A C3 H3B 109.5 . . ?
C2 C3 H3C 109.5 . . ?
H3A C3 H3C 109.5 . . ?
H3B C3 H3C 109.5 . . ?
C2 C4 H4C 109.5 . . ?
C2 C4 H4B 109.5 . . ?
H4C C4 H4B 109.5 . . ?
C2 C4 H4A 109.5 . . ?
H4C C4 H4A 109.5 . . ?
H4B C4 H4A 109.5 . . ?
C2 C5 H5A 109.5 . . ?
C2 C5 H5B 109.5 . . ?
H5A C5 H5B 109.5 . . ?
C2 C5 H5C 109.5 . . ?
H5A C5 H5C 109.5 . . ?
H5B C5 H5C 109.5 . . ?
P C6 Si1 114.22(7) . . ?
P C6 Si2 112.82(8) . . ?
Si1 C6 Si2 117.60(8) . . ?
P C6 H6A 103.3 . . ?
Si1 C6 H6A 103.3 . . ?
Si2 C6 H6A 103.3 . . ?
Si1 C7 H7A 109.5 . . ?
Si1 C7 H7B 109.5 . . ?
H7A C7 H7B 109.5 . . ?
Si1 C7 H7C 109.5 . . ?
H7A C7 H7C 109.5 . . ?
H7B C7 H7C 109.5 . . ?
Si1 C8 H8A 109.5 . . ?
Si1 C8 H8B 109.5 . . ?
H8A C8 H8B 109.5 . . ?
Si1 C8 H8C 109.5 . . ?
H8A C8 H8C 109.5 . . ?
H8B C8 H8C 109.5 . . ?
Si1 C9 H9C 109.5 . . ?
Si1 C9 H9B 109.5 . . ?
H9C C9 H9B 109.5 . . ?
Si1 C9 H9A 109.5 . . ?
H9C C9 H9A 109.5 . . ?
H9B C9 H9A 109.5 . . ?
Si2 C10 H10A 109.5 . . ?
Si2 C10 H10B 109.5 . . ?
H10A C10 H10B 109.5 . . ?
Si2 C10 H10C 109.5 . . ?
H10A C10 H10C 109.5 . . ?
H10B C10 H10C 109.5 . . ?
Si2 C11 H11A 109.5 . . ?
Si2 C11 H11B 109.5 . . ?
H11A C11 H11B 109.5 . . ?
Si2 C11 H11C 109.5 . . ?
H11A C11 H11C 109.5 . . ?
H11B C11 H11C 109.5 . . ?
Si2 C12 H12A 109.5 . . ?
Si2 C12 H12B 109.5 . . ?
H12A C12 H12B 109.5 . . ?
Si2 C12 H12C 109.5 . . ?
H12A C12 H12C 109.5 . . ?
H12B C12 H12C 109.5 . . ?
O2 C13 Mo 178.82(17) . . ?
O3 C14 Mo 178.17(15) . . ?
O4 C15 Mo 178.29(14) . . ?
O5 C16 Mo 178.95(18) . . ?
O6 C17 Mo 177.67(14) . . ?
C13 Mo C14 88.15(7) . . ?
C13 Mo C15 88.98(6) . . ?
C14 Mo C15 89.85(7) . . ?
C13 Mo C16 90.84(7) . . ?
C14 Mo C16 178.71(7) . . ?
C15 Mo C16 90.93(7) . . ?
C13 Mo C17 89.14(6) . . ?
C14 Mo C17 88.75(7) . . ?
C15 Mo C17 177.69(6) . . ?
C16 Mo C17 90.44(7) . . ?
C13 Mo P 175.92(5) . . ?
C14 Mo P 87.89(5) . . ?
C15 Mo P 90.04(4) . . ?
C16 Mo P 93.14(5) . . ?
C17 Mo P 91.75(4) . . ?
C1 O1 P 68.94(7) . . ?
O1 P C1 50.35(5) . . ?
O1 P C6 106.84(6) . . ?
C1 P C6 104.43(7) . . ?
O1 P Mo 120.23(4) . . ?
C1 P Mo 136.75(6) . . ?
C6 P Mo 117.49(4) . . ?
C9 Si1 C8 106.69(7) . . ?
C9 Si1 C7 110.87(7) . . ?
C8 Si1 C7 108.67(8) . . ?
C9 Si1 C6 114.89(7) . . ?
C8 Si1 C6 108.23(7) . . ?
C7 Si1 C6 107.34(7) . . ?
C12 Si2 C10 107.80(8) . . ?
C12 Si2 C11 108.31(8) . . ?
C10 Si2 C11 109.88(9) . . ?
C12 Si2 C6 110.64(7) . . ?
C10 Si2 C6 107.88(7) . . ?
C11 Si2 C6 112.25(7) . . ?

loop_
_geom_bond_atom_site_label_1
_geom_bond_atom_site_label_2
_geom_bond_distance
_geom_bond_site_symmetry_2
_geom_bond_publ_flag
C1 O1 1.4803(16) . ?
C1 C2 1.514(2) . ?
C1 P 1.7940(13) . ?
C1 H1A 1.0000 . ?
C2 C3 1.517(2) . ?
C2 C5 1.534(2) . ?
C2 C4 1.544(2) . ?
C3 H3A 0.9800 . ?
C3 H3B 0.9800 . ?
C3 H3C 0.9800 . ?
C4 H4C 0.9800 . ?
C4 H4B 0.9800 . ?
C4 H4A 0.9800 . ?
C5 H5A 0.9800 . ?
C5 H5B 0.9800 . ?
C5 H5C 0.9800 . ?
C6 P 1.8114(15) . ?
C6 Si1 1.9116(15) . ?
C6 Si2 1.9128(14) . ?
C6 H6A 1.0000 . ?
C7 Si1 1.8683(15) . ?
C7 H7A 0.9800 . ?
C7 H7B 0.9800 . ?
C7 H7C 0.9800 . ?
C8 Si1 1.8680(17) . ?
C8 H8A 0.9800 . ?
C8 H8B 0.9800 . ?
C8 H8C 0.9800 . ?
C9 Si1 1.8676(14) . ?
C9 H9C 0.9800 . ?
C9 H9B 0.9800 . ?
C9 H9A 0.9800 . ?
C10 Si2 1.8678(16) . ?
C10 H10A 0.9800 . ?
C10 H10B 0.9800 . ?
C10 H10C 0.9800 . ?
C11 Si2 1.8704(16) . ?
C11 H11A 0.9800 . ?
C11 H11B 0.9800 . ?
C11 H11C 0.9800 . ?
C12 Si2 1.8646(18) . ?
C12 H12A 0.9800 . ?
C12 H12B 0.9800 . ?
C12 H12C 0.9800 . ?
C13 O2 1.141(2) . ?
C13 Mo 2.0158(17) . ?
C14 O3 1.139(2) . ?
C14 Mo 2.0403(18) . ?
C15 O4 1.1357(19) . ?
C15 Mo 2.0472(16) . ?
C16 O5 1.137(2) . ?
C16 Mo 2.0497(19) . ?
C17 O6 1.1354(19) . ?
C17 Mo 2.0517(17) . ?
Mo P 2.4878(4) . ?
O1 P 1.6767(10) . ?
